data_4116497
loop_
_publ_author_name
'Shin-ichiro Kabashima'
'Shigeki Kuwata'
'Masanobu Hidai'

_publ_contact_author
;
    Masanobu Hidai
 Department of Chemistry and Biotechnology, Graduate School of Engineering,
 The University of Tokyo, Hongo, Bunkyo-ku, Tokyo 113-8656, Japan
;
_publ_contact_author_email ' hidai@chembio.t.u-tokyo.ac.jp '
_publ_contact_author_fax ' +81-3-5800-6945 '
_publ_contact_author_phone ' +81-3-3812-2111 '
_publ_section_title
;
 Electron-Deficient Early-Late Heterobimetallic Sulfido Clusters. Unusual
 Reactivities of Ti2Ru2S4 Cubane-Type Clusters with Four Cyclopentadienyl
 Coligands
;
_journal_name_full 'Journal of the American Chemical Society'
_journal_page_first 7837
_journal_page_last 7845
_journal_paper_doi 10.1021/ja990034a
_journal_volume 121
_journal_year 1999
_chemical_formula_sum 'C20 H27 Cl Ru S2 Ti'
_space_group_IT_number 19
_symmetry_cell_setting orthorhombic
_symmetry_Int_Tables_number 19
_symmetry_space_group_name_Hall 'P 2ac 2ab'
_symmetry_space_group_name_H-M 'P 21 21 21'
_audit_creation_date 'Tue Oct 21 20:07:18 1997'
_audit_creation_method 'from TEXRAY.INF file'
_cell_angle_alpha 90
_cell_angle_beta 90
_cell_angle_gamma 90
_cell_formula_units_Z 4.00
_cell_length_a 15.800(2)
_cell_length_b 16.424(4)
_cell_length_c 8.073(2)
_cell_measurement_reflns_used 25
_cell_measurement_temperature 23.0
_cell_measurement_theta_max 39.89
_cell_measurement_theta_min 36.07
_cell_volume 2094.9(8)
_computing_cell_refinement 'MSC/AFC Diffractometer Control'
_computing_data_collection 'MSC/AFC Diffractometer Control'
_computing_data_reduction 'teXsan: PROCESS (MSC)'
_computing_publication_material 'teXsan: FINISH (MSC)'
_computing_structure_refinement 'teXsan: LS (MSC)'
_diffrn_ambient_temperature 23.0
_diffrn_measurement_device AFC7R
_diffrn_measurement_method 'omega/2-theta scans'
_diffrn_orient_matrix_UB_11 -0.03410
_diffrn_orient_matrix_UB_12 -0.04792
_diffrn_orient_matrix_UB_13 -0.03721
_diffrn_orient_matrix_UB_21 -0.05327
_diffrn_orient_matrix_UB_22 0.02974
_diffrn_orient_matrix_UB_23 0.02850
_diffrn_orient_matrix_UB_31 -0.00218
_diffrn_orient_matrix_UB_32 0.02295
_diffrn_orient_matrix_UB_33 -0.11465
_diffrn_radiation_monochromator graphite
_diffrn_radiation_source 'X-ray tube'
_diffrn_radiation_type MoKalpha
_diffrn_radiation_wavelength 0.7107
_diffrn_reflns_av_R_equivalents 0.00
_diffrn_reflns_limit_h_max 18
_diffrn_reflns_limit_h_min 0
_diffrn_reflns_limit_k_max 19
_diffrn_reflns_limit_k_min 0
_diffrn_reflns_limit_l_max 1
_diffrn_reflns_limit_l_min 0
_diffrn_reflns_number 2148
_diffrn_reflns_theta_max 24.9984
_diffrn_standards_decay_% -0.31
_diffrn_standards_interval_count 150
_diffrn_standards_number 3
_exptl_absorpt_coefficient_mu_cm 14.300
_exptl_absorpt_correction_T_max 1.000
_exptl_absorpt_correction_T_min 0.950
_exptl_absorpt_correction_type psi-scan
_exptl_crystal_colour red
_exptl_crystal_density_diffrn 1.636
_exptl_crystal_description prismatic
_exptl_crystal_F_000 1048.00
_exptl_crystal_size_max 0.8
_exptl_crystal_size_mid 0.5
_exptl_crystal_size_min 0.3
_refine_diff_density_max -0.54140
_refine_diff_density_min 0.34800
_refine_ls_extinction_coef 2.70501
_refine_ls_extinction_method Zachariasen_type_2_gaussian_isotropic
_refine_ls_goodness_of_fit_obs 2.460
_refine_ls_matrix_type full
_refine_ls_number_parameters 227
_refine_ls_number_reflns 1919
_refine_ls_number_restraints 0
_refine_ls_R_factor_obs 0.0280
_refine_ls_shift/esd_max 0.2220
_refine_ls_structure_factor_coef F
_refine_ls_weighting_scheme sigma
_refine_ls_wR_factor_obs 0.0220
_cod_data_source_file ja990034a_1.cif
_cod_data_source_block '[Cp2Ti(SH)2RuClCp*](3)'
_cod_original_cell_volume 2095.1(6)
_cod_original_sg_symbol_H-M 'P 21 21 21 '
_cod_original_formula_sum 'C20 H27 S2 Cl Ru Ti '
_cod_database_code 4116497

loop_
_symmetry_equiv_pos_as_xyz
'   +x,   +y,   +z'
'1/2-x,   -y,1/2+z'
'1/2+x,1/2-y,   -z'
'   -x,1/2+y,1/2-z'

loop_
_atom_site_aniso_label
_atom_site_aniso_U_11
_atom_site_aniso_U_22
_atom_site_aniso_U_33
_atom_site_aniso_U_12
_atom_site_aniso_U_13
_atom_site_aniso_U_23
Ru 0.0276(2) 0.0352(2) 0.0312(2) 0.0039(3) 0.0008(3) -0.0006(3)
Ti 0.0457(7) 0.0320(6) 0.0376(6) -0.0021(5) -0.0028(7) 0.0001(7)
Cl 0.0448(10) 0.089(1) 0.0518(10) 0.0017(9) -0.010(1) 0.021(1)
S1 0.067(1) 0.0378(9) 0.052(1) 0.008(1) 0.021(1) -0.0063(9)
S2 0.0351(8) 0.0360(9) 0.0439(9) 0.0028(9) 0.0089(8) -0.0037(9)
C1 0.109(9) 0.116(9) 0.081(8) -0.071(8) -0.048(7) 0.048(7)
C2 0.106(7) 0.090(7) 0.043(5) -0.019(6) -0.015(6) -0.013(6)
C3 0.075(6) 0.109(8) 0.055(5) -0.050(6) -0.023(5) 0.016(6)
C4 0.065(6) 0.17(1) 0.071(7) 0.049(7) -0.039(6) -0.028(8)
C5 0.16(1) 0.044(6) 0.13(1) -0.008(6) -0.12(1) 0.018(6)
C6 0.066(5) 0.056(5) 0.069(5) -0.004(4) -0.016(6) 0.023(5)
C7 0.077(6) 0.043(5) 0.102(7) 0.026(5) 0.040(6) 0.030(5)
C8 0.108(7) 0.040(5) 0.057(5) -0.010(5) 0.020(6) 0.002(4)
C9 0.055(5) 0.066(6) 0.062(5) -0.011(5) -0.001(4) 0.018(5)
C10 0.079(6) 0.045(4) 0.044(5) 0.008(4) 0.011(5) 0.011(4)
C11 0.039(4) 0.038(4) 0.050(5) -0.001(3) 0.014(3) -0.003(3)
C12 0.041(4) 0.046(4) 0.031(4) -0.009(4) 0.004(4) 0.003(3)
C13 0.034(4) 0.043(4) 0.040(4) 0.001(3) 0.004(3) 0.011(3)
C14 0.040(4) 0.031(3) 0.038(4) -0.002(3) 0.003(3) 0.001(3)
C15 0.032(4) 0.036(4) 0.068(5) -0.007(3) -0.005(4) 0.020(4)
C16 0.069(5) 0.073(5) 0.109(7) -0.004(5) 0.055(5) -0.004(6)
C17 0.082(6) 0.093(6) 0.038(4) -0.044(5) 0.004(4) 0.010(4)
C18 0.044(4) 0.050(5) 0.098(6) 0.014(4) 0.005(4) 0.027(5)
C19 0.097(6) 0.050(4) 0.051(4) -0.018(4) 0.002(4) -0.002(4)
C20 0.055(5) 0.064(5) 0.138(9) -0.021(4) -0.051(6) 0.029(5)

loop_
_atom_site_label
_atom_site_fract_x
_atom_site_fract_y
_atom_site_fract_z
_atom_site_U_iso_or_equiv
_atom_site_thermal_displace_type
Ru 0.02465(3) 0.07190(3) 0.12435(6) 0.0313 Uij
Ti 0.16503(7) 0.20704(6) 0.1206(2) 0.0384 Uij
Cl -0.04547(9) 0.1262(1) -0.1214(3) 0.0618 Uij
S1 0.0223(1) 0.20375(9) 0.2414(2) 0.0525 Uij
S2 0.15463(9) 0.0747(1) -0.0199(2) 0.0383 Uij
C1 0.1913(6) 0.1661(8) 0.398(1) 0.1020 Uij
C2 0.2157(6) 0.2435(5) 0.389(1) 0.0797 Uij
C3 0.2832(6) 0.2456(6) 0.285(1) 0.0795 Uij
C4 0.2993(6) 0.1681(9) 0.228(1) 0.1030 Uij
C5 0.2395(9) 0.1179(5) 0.305(2) 0.1138 Uij
C6 0.1095(5) 0.2660(4) -0.124(1) 0.0633 Uij
C7 0.1066(5) 0.3256(4) -0.004(1) 0.0741 Uij
C8 0.1877(6) 0.3448(4) 0.0410(9) 0.0685 Uij
C9 0.2415(4) 0.2973(5) -0.0530(10) 0.0609 Uij
C10 0.1938(5) 0.2490(4) -0.1558(9) 0.0561 Uij
C11 -0.0622(4) 0.0230(4) 0.3125(8) 0.0424 Uij
C12 0.0213(4) -0.0002(3) 0.3534(8) 0.0392 Uij
C13 0.0532(4) -0.0485(4) 0.2234(8) 0.0390 Uij
C14 -0.0100(3) -0.0558(3) 0.0986(7) 0.0365 Uij
C15 -0.0822(4) -0.0115(4) 0.1608(9) 0.0451 Uij
C16 -0.1208(4) 0.0697(5) 0.4262(10) 0.0836 Uij
C17 0.0601(5) 0.0094(5) 0.5220(8) 0.0711 Uij
C18 0.1352(4) -0.0945(4) 0.2252(9) 0.0641 Uij
C19 -0.0066(4) -0.1060(4) -0.0539(8) 0.0662 Uij
C20 -0.1664(4) -0.0078(4) 0.072(1) 0.0857 Uij
H1 0.1452 0.1464 0.4619 0.1107 Uij
H2 0.1922 0.2880 0.4451 0.0978 Uij
H3 0.3145 0.2931 0.2546 0.0922 Uij
H4 0.3435 0.1537 0.1541 0.1198 Uij
H5 0.2353 0.0608 0.2892 0.1155 Uij
H6 0.0626 0.2410 -0.1758 0.0779 Uij
H7 0.0579 0.3502 0.0418 0.0855 Uij
H8 0.2054 0.3835 0.1227 0.0827 Uij
H9 0.3018 0.2978 -0.0484 0.0701 Uij
H10 0.2152 0.2111 -0.2325 0.0678 Uij
H11 -0.0967 0.1206 0.4530 0.0912 Uij
H12 -0.1739 0.0769 0.3745 0.0912 Uij
H13 -0.1288 0.0391 0.5269 0.0912 Uij
H14 0.0636 -0.0427 0.5743 0.0747 Uij
H15 0.1154 0.0313 0.5111 0.0747 Uij
H16 0.0262 0.0444 0.5870 0.0747 Uij
H17 0.1346 -0.1330 0.3134 0.0774 Uij
H18 0.1422 -0.1221 0.1231 0.0774 Uij
H19 0.1806 -0.0575 0.2414 0.0774 Uij
H20 -0.0580 -0.0998 -0.1132 0.0696 Uij
H21 0.0393 -0.0879 -0.1206 0.0696 Uij
H22 0.0014 -0.1613 -0.0251 0.0696 Uij
H23 -0.1806 0.0476 0.0488 0.0844 Uij
H24 -0.1631 -0.0367 -0.0305 0.0844 Uij
H25 -0.2097 -0.0312 0.1383 0.1021 Uij
H26 -0.0170 0.2378 0.1351 0.0636 Uij
H27 0.1256 0.0990 -0.1384 0.1017 Uij

loop_
_atom_type_symbol
_atom_type_oxidation_number
_atom_type_number_in_cell
_atom_type_scat_dispersion_real
_atom_type_scat_dispersion_imag
_atom_type_scat_source
C 0 80 0.003 0.002 'International Tables'
H 0 108 0.000 0.000 'International Tables'
S 0 8 0.125 0.123 'International Tables'
Cl 0 4 0.148 0.159 'International Tables'
Ti 0 4 0.278 0.446 'International Tables'
Ru 0 4 -1.259 0.836 'International Tables'

loop_
_geom_angle_atom_site_label_1
_geom_angle_atom_site_label_2
_geom_angle_atom_site_label_3
_geom_angle
_geom_angle_publ_flag
Cl Ru S(1) 89.03(7) yes
Cl Ru S(2) 89.24(6) yes
Cl Ru C(11) 114.3(2) yes
Cl Ru C(12) 150.5(2) yes
Cl Ru C(13) 136.3(2) yes
Cl Ru C(14) 99.2(2) yes
Cl Ru C(15) 89.3(2) yes
S(1) Ru S(2) 101.15(6) yes
S(1) Ru C(11) 92.8(2) yes
S(1) Ru C(12) 99.0(2) yes
S(1) Ru C(13) 133.5(2) yes
S(1) Ru C(14) 156.5(2) yes
S(1) Ru C(15) 120.4(2) yes
S(2) Ru C(11) 152.9(2) yes
S(2) Ru C(12) 116.5(2) yes
S(2) Ru C(13) 91.1(2) yes
S(2) Ru C(14) 101.0(2) yes
S(2) Ru C(15) 138.4(2) yes
C(11) Ru C(12) 37.5(2) yes
C(11) Ru C(13) 62.9(2) yes
C(11) Ru C(14) 63.7(2) yes
C(11) Ru C(15) 36.8(2) yes
C(12) Ru C(13) 37.6(2) yes
C(12) Ru C(14) 63.6(2) yes
C(12) Ru C(15) 62.1(2) yes
C(13) Ru C(14) 38.1(2) yes
C(13) Ru C(15) 62.8(2) yes
C(14) Ru C(15) 38.5(2) yes
S(1) Ti S(2) 95.87(6) yes
S(1) Ti C(1) 77.3(3) yes
S(1) Ti C(2) 87.3(3) yes
S(1) Ti C(3) 120.3(3) yes
S(1) Ti C(4) 131.8(3) yes
S(1) Ti C(5) 101.0(4) yes
S(1) Ti C(6) 90.0(2) yes
S(1) Ti C(7) 80.2(2) yes
S(1) Ti C(8) 105.4(2) yes
S(1) Ti C(9) 135.7(2) yes
S(1) Ti C(10) 123.6(2) yes
S(2) Ti C(1) 101.3(3) yes
S(2) Ti C(2) 131.5(2) yes
S(2) Ti C(3) 123.1(3) yes
S(2) Ti C(4) 89.5(3) yes
S(2) Ti C(5) 77.2(3) yes
S(2) Ti C(6) 87.2(2) yes
S(2) Ti C(7) 120.2(3) yes
S(2) Ti C(8) 136.6(2) yes
S(2) Ti C(9) 108.3(2) yes
S(2) Ti C(10) 80.6(2) yes
C(1) Ti C(2) 32.5(3) yes
C(1) Ti C(3) 53.9(3) yes
C(1) Ti C(4) 54.8(4) yes
C(1) Ti C(5) 32.4(3) yes
C(1) Ti C(6) 165.3(4) yes
C(1) Ti C(7) 134.3(4) yes
C(1) Ti C(8) 119.9(3) yes
C(1) Ti C(9) 130.2(3) yes
C(1) Ti C(10) 158.9(3) yes
C(2) Ti C(3) 33.1(3) yes
C(2) Ti C(4) 55.7(3) yes
C(2) Ti C(5) 54.9(3) yes
C(2) Ti C(6) 141.2(3) yes
C(2) Ti C(7) 108.0(3) yes
C(2) Ti C(8) 87.5(3) yes
C(2) Ti C(9) 102.1(3) yes
C(2) Ti C(10) 135.7(3) yes
C(3) Ti C(4) 33.6(3) yes
C(3) Ti C(5) 55.3(3) yes
C(3) Ti C(6) 130.4(3) yes
C(3) Ti C(7) 108.9(3) yes
C(3) Ti C(8) 77.3(3) yes
C(3) Ti C(9) 76.3(3) yes
C(3) Ti C(10) 107.3(3) yes
C(4) Ti C(5) 34.0(3) yes
C(4) Ti C(6) 138.1(3) yes
C(4) Ti C(7) 136.1(4) yes
C(4) Ti C(8) 102.7(4) yes
C(4) Ti C(9) 86.0(4) yes
C(4) Ti C(10) 104.5(3) yes
C(5) Ti C(6) 161.7(4) yes
C(5) Ti C(7) 162.5(3) yes
C(5) Ti C(8) 132.5(3) yes
C(5) Ti C(9) 119.9(4) yes
C(5) Ti C(10) 131.7(4) yes
C(6) Ti C(7) 33.8(2) yes
C(6) Ti C(8) 56.1(3) yes
C(6) Ti C(9) 55.9(2) yes
C(6) Ti C(10) 33.9(2) yes
C(7) Ti C(8) 33.4(2) yes
C(7) Ti C(9) 55.7(2) yes
C(7) Ti C(10) 56.0(3) yes
C(8) Ti C(9) 33.8(2) yes
C(8) Ti C(10) 56.1(2) yes
C(9) Ti C(10) 33.6(2) yes
Ru S(1) Ti 81.20(6) yes
Ru S(2) Ti 81.24(6) yes
Ti C(1) C(2) 74.4(6) yes
Ti C(1) C(5) 74.7(7) yes
C(2) C(1) C(5) 111(1) yes
Ti C(2) C(1) 73.1(6) yes
Ti C(2) C(3) 73.0(5) yes
C(1) C(2) C(3) 106.5(9) yes
Ti C(3) C(2) 73.9(5) yes
Ti C(3) C(4) 73.4(5) yes
C(2) C(3) C(4) 109.2(9) yes
Ti C(4) C(3) 73.0(5) yes
Ti C(4) C(5) 73.5(5) yes
C(3) C(4) C(5) 105.9(10) yes
Ti C(5) C(1) 72.9(6) yes
Ti C(5) C(4) 72.5(5) yes
C(1) C(5) C(4) 106.6(10) yes
Ti C(6) C(7) 73.4(5) yes
Ti C(6) C(10) 73.4(5) yes
C(7) C(6) C(10) 107.7(7) yes
Ti C(7) C(6) 72.8(4) yes
Ti C(7) C(8) 73.3(5) yes
C(6) C(7) C(8) 108.6(7) yes
Ti C(8) C(7) 73.2(4) yes
Ti C(8) C(9) 72.8(4) yes
C(7) C(8) C(9) 107.5(7) yes
Ti C(9) C(8) 73.4(4) yes
Ti C(9) C(10) 73.5(4) yes
C(8) C(9) C(10) 108.7(7) yes
Ti C(10) C(6) 72.7(5) yes
Ti C(10) C(9) 72.9(4) yes
C(6) C(10) C(9) 107.5(7) yes
Ru C(11) C(12) 71.1(3) yes
Ru C(11) C(15) 71.4(4) yes
Ru C(11) C(16) 128.0(5) yes
C(12) C(11) C(15) 108.0(6) yes
C(12) C(11) C(16) 124.5(6) yes
C(15) C(11) C(16) 127.2(7) yes
Ru C(12) C(11) 71.4(4) yes
Ru C(12) C(13) 70.6(3) yes
Ru C(12) C(17) 134.2(4) yes
C(11) C(12) C(13) 108.2(6) yes
C(11) C(12) C(17) 124.4(6) yes
C(13) C(12) C(17) 126.0(6) yes
Ru C(13) C(12) 71.8(3) yes
Ru C(13) C(14) 70.8(3) yes
Ru C(13) C(18) 129.7(4) yes
C(12) C(13) C(14) 108.8(5) yes
C(12) C(13) C(18) 125.9(6) yes
C(14) C(13) C(18) 124.8(6) yes
Ru C(14) C(13) 71.1(3) yes
Ru C(14) C(15) 71.4(3) yes
Ru C(14) C(19) 127.3(4) yes
C(13) C(14) C(15) 105.4(5) yes
C(13) C(14) C(19) 127.5(6) yes
C(15) C(14) C(19) 126.7(6) yes
Ru C(15) C(11) 71.8(4) yes
Ru C(15) C(14) 70.1(3) yes
Ru C(15) C(20) 126.0(4) yes
C(11) C(15) C(14) 109.5(6) yes
C(11) C(15) C(20) 127.1(7) yes
C(14) C(15) C(20) 123.4(7) yes

loop_
_geom_bond_atom_site_label_1
_geom_bond_atom_site_label_2
_geom_bond_distance
_geom_bond_publ_flag
Ru Cl 2.441(2) yes
Ru S(1) 2.363(2) yes
Ru S(2) 2.361(2) yes
Ru C(11) 2.200(6) yes
Ru C(12) 2.196(6) yes
Ru C(13) 2.181(6) yes
Ru C(14) 2.177(5) yes
Ru C(15) 2.194(6) yes
Ti S(1) 2.458(2) yes
Ti S(2) 2.458(2) yes
Ti C(1) 2.37(1) yes
Ti C(2) 2.389(8) yes
Ti C(3) 2.377(7) yes
Ti C(4) 2.381(8) yes
Ti C(5) 2.394(9) yes
Ti C(6) 2.370(8) yes
Ti C(7) 2.378(7) yes
Ti C(8) 2.379(7) yes
Ti C(9) 2.371(7) yes
Ti C(10) 2.379(7) yes
C(1) C(2) 1.33(1) yes
C(1) C(5) 1.33(1) yes
C(2) C(3) 1.36(1) yes
C(3) C(4) 1.38(1) yes
C(4) C(5) 1.40(1) yes
C(6) C(7) 1.38(1) yes
C(6) C(10) 1.384(9) yes
C(7) C(8) 1.368(10) yes
C(8) C(9) 1.381(9) yes
C(9) C(10) 1.373(9) yes
C(11) C(12) 1.412(8) yes
C(11) C(15) 1.386(9) yes
C(11) C(16) 1.513(8) yes
C(12) C(13) 1.409(8) yes
C(12) C(17) 1.501(8) yes
C(13) C(14) 1.424(7) yes
C(13) C(18) 1.500(7) yes
C(14) C(15) 1.442(8) yes
C(14) C(19) 1.483(8) yes
C(15) C(20) 1.514(8) yes
